data_4344657
loop_
_publ_author_name
'Ogawa, Hiraku'
'Mori, Koya'
'Murashima, Kensuke'
'Karasawa, Satoru'
'Koga, Noboru'

_publ_section_title
;
 One-, Two-, and Three-Dimensional Heterospin Complexes Consisting of
 4-(N-tert-Butyloxylamino)pyridine (4NOpy), Dicyanamide Ion (DCA), and 3d
 Metal Ions: Crystal Structures and Magnetic Properties of
 [M(II)(4NOpy)x(DCA)y(CH3CN)z]n (M = Mn, Co, Ni, Cu, Zn).
;
_journal_issue 2
_journal_name_full 'Inorganic chemistry'
_journal_page_first 717
_journal_page_last 728
_journal_paper_doi 10.1021/acs.inorgchem.5b02159
_journal_volume 55
_journal_year 2016
_chemical_absolute_configuration 'CHOOSE rm ad rmad syn or unk'
_chemical_formula_moiety 'C22 H26 Co N10 O2'
_chemical_formula_sum 'C22 H26 Co N10 O2'
_chemical_formula_weight 521.45
_space_group_crystal_system orthorhombic
_space_group_IT_number 29
_space_group_name_Hall 'P 2c -2ac'
_space_group_name_H-M_alt 'P c a 21'
_symmetry_space_group_name_Hall 'P 2c -2ac'
_symmetry_space_group_name_H-M 'P c a 21'
_atom_sites_solution_hydrogens geom
_atom_sites_solution_primary direct
_atom_sites_solution_secondary difmap
_cell_angle_alpha 90.0000
_cell_angle_beta 90.0000
_cell_angle_gamma 90.0000
_cell_formula_units_Z 4
_cell_length_a 12.0506(17)
_cell_length_b 10.0032(15)
_cell_length_c 23.774(3)
_cell_measurement_temperature 223
_cell_volume 2865.8(7)
_computing_cell_refinement Unknown
_computing_data_collection Unknown
_computing_data_reduction Unknown
_computing_molecular_graphics 'CrystalStructure 4.1'
_computing_publication_material 'CrystalStructure 4.1 (Rigaku, 2014)'
_computing_structure_refinement 'SHELXL97 (Sheldrick, 2008)'
_computing_structure_solution SIR97
_diffrn_ambient_temperature 223
_diffrn_measured_fraction_theta_full 1.000
_diffrn_measured_fraction_theta_max 0.945
_diffrn_measurement_device_type 'Unknown CCD'
_diffrn_measurement_method \w
_diffrn_radiation_type 'Mo K\a'
_diffrn_radiation_wavelength 0.71075
_diffrn_reflns_av_R_equivalents 0.0313
_diffrn_reflns_laue_measured_fraction_full 1.000
_diffrn_reflns_laue_measured_fraction_max 0.945
_diffrn_reflns_limit_h_max 15
_diffrn_reflns_limit_h_min -11
_diffrn_reflns_limit_k_max 12
_diffrn_reflns_limit_k_min -13
_diffrn_reflns_limit_l_max 30
_diffrn_reflns_limit_l_min -29
_diffrn_reflns_number 14567
_diffrn_reflns_point_group_measured_fraction_full 0.955
_diffrn_reflns_point_group_measured_fraction_max 0.863
_diffrn_reflns_theta_full 25.242
_diffrn_reflns_theta_max 28.221
_diffrn_reflns_theta_min 1.713
_diffrn_standards_number 0
_exptl_absorpt_coefficient_mu 0.634
_exptl_absorpt_correction_type none
_exptl_crystal_colour brown
_exptl_crystal_density_diffrn 1.208
_exptl_crystal_density_method 'not measured'
_exptl_crystal_description block
_exptl_crystal_F_000 1084.00
_exptl_crystal_size_max 0.400
_exptl_crystal_size_mid 0.400
_exptl_crystal_size_min 0.300
_refine_diff_density_max 0.94
_refine_diff_density_min -0.45
_refine_ls_abs_structure_details 'Flack, H. D. (1983), Acta Cryst. A39, 876-881.  2674 Friedel Pairs'
_refine_ls_abs_structure_Flack 0.52(5)
_refine_ls_extinction_method none
_refine_ls_goodness_of_fit_ref 1.088
_refine_ls_hydrogen_treatment constr
_refine_ls_number_parameters 316
_refine_ls_number_reflns 6089
_refine_ls_number_restraints 1
_refine_ls_R_factor_all 0.0774
_refine_ls_R_factor_gt 0.0508
_refine_ls_shift/su_max 0.000
_refine_ls_structure_factor_coef Fsqd
_refine_ls_weighting_details 'w = 1/[\s^2^(Fo^2^)+(0.0895P)^2^+1.7477P] where P=(Fo^2^+2Fc^2^)/3'
_refine_ls_weighting_scheme calc
_refine_ls_wR_factor_gt 0.1434
_refine_ls_wR_factor_ref 0.1601
_reflns_number_gt 4550
_reflns_number_total 6089
_reflns_threshold_expression F^2^>2.0\s(F^2^)
_cod_data_source_file ic5b02159_si_001.cif
_cod_data_source_block 2Cobeta(CCDC1424111)
_cod_original_cell_volume 2865.9(7)
_cod_database_code 4344657

loop_
_symmetry_equiv_pos_site_id
_space_group_symop_operation_xyz
1 +X,+Y,+Z
2 1/2-X,+Y,1/2+Z
3 1/2+X,-Y,+Z
4 -X,-Y,1/2+Z

loop_
_atom_site_label
_atom_site_type_symbol
_atom_site_fract_x
_atom_site_fract_y
_atom_site_fract_z
_atom_site_U_iso_or_equiv
_atom_site_adp_type
_atom_site_occupancy
_atom_site_site_symmetry_multiplicity
_atom_site_calc_flag
_atom_site_refinement_flags
Co1 Co 0.62213(5) 0.25069(10) 0.34608(9) 0.02667(19) Uani 1 4 d .
O2 O 0.3079(5) 0.5054(6) 0.5704(3) 0.048(2) Uani 1 4 d .
O3 O 0.9365(5) -0.0027(6) 0.1235(3) 0.048(2) Uani 1 4 d .
N4 N 0.5520(4) 0.3412(5) 0.4209(2) 0.0293(11) Uani 1 4 d .
N5 N 0.4135(6) 0.4905(6) 0.5711(3) 0.0301(15) Uani 1 4 d .
N7 N 0.6918(4) 0.1594(5) 0.2719(2) 0.0288(11) Uani 1 4 d .
N8 N 0.9802(4) 0.6942(6) 0.2998(2) 0.0375(12) Uani 1 4 d .
N10 N 0.8320(6) 0.0200(7) 0.1211(3) 0.0326(15) Uani 1 4 d .
N11 N 0.7002(5) 0.4298(6) 0.3225(2) 0.0396(13) Uani 1 4 d .
N12 N 0.2638(4) -0.1956(6) 0.3922(2) 0.0373(12) Uani 1 4 d .
N15 N 0.5446(5) 0.0716(6) 0.3697(2) 0.0393(13) Uani 1 4 d .
N20 N 0.4440(7) -0.1026(10) 0.4196(4) 0.097(4) Uani 1 4 d .
N37 N 0.8096(7) 0.5904(10) 0.2675(3) 0.091(3) Uani 1 4 d .
C6 C 0.8025(5) 0.1652(7) 0.2613(3) 0.0318(14) Uani 1 4 d .
C9 C 0.4418(5) 0.3393(7) 0.4309(3) 0.0336(14) Uani 1 4 d .
C13 C 0.7818(5) 0.0633(6) 0.1710(2) 0.0280(12) Uani 1 4 d .
C14 C 0.6685(5) 0.0538(8) 0.1823(2) 0.0340(14) Uani 1 4 d .
C16 C 0.7754(7) 0.0135(8) 0.0648(4) 0.041(2) Uani 1 4 d .
C17 C 0.6292(4) 0.1038(7) 0.2331(3) 0.0313(16) Uani 1 4 d .
C18 C 0.5779(5) 0.4430(8) 0.5115(3) 0.0347(15) Uani 1 4 d .
C19 C 0.5462(6) 0.6398(8) 0.6211(3) 0.0426(17) Uani 1 4 d .
C21 C 0.4727(6) 0.5161(8) 0.6268(3) 0.0330(17) Uani 1 4 d .
C22 C 0.6168(5) 0.3934(8) 0.4613(3) 0.0348(17) Uani 1 4 d .
C23 C 0.3476(6) -0.1465(8) 0.4029(3) 0.0455(18) Uani 1 4 d .
C24 C 0.3959(4) 0.3892(7) 0.4794(3) 0.0326(14) Uani 1 4 d .
C25 C 0.8491(5) 0.1178(7) 0.2128(2) 0.0307(13) Uani 1 4 d .
C26 C 0.4631(5) 0.4424(6) 0.5215(2) 0.0278(12) Uani 1 4 d .
C27 C 0.4922(7) -0.0088(9) 0.3918(4) 0.048(3) Uani 1 4 d .
C28 C 0.9006(6) 0.6433(9) 0.2873(3) 0.0467(19) Uani 1 4 d .
C29 C 0.5380(7) 0.3914(8) 0.6422(4) 0.0469(19) Uani 1 4 d .
C30 C 0.7531(8) 0.5053(8) 0.2994(5) 0.048(2) Uani 1 4 d .
C31 C 0.7030(6) 0.1362(9) 0.0567(3) 0.047(2) Uani 1 4 d .
C32 C 0.8647(7) 0.0139(12) 0.0197(4) 0.065(4) Uani 1 4 d .
C34 C 0.7061(7) -0.1160(10) 0.0612(4) 0.060(3) Uani 1 4 d .
C36 C 0.3836(6) 0.5436(12) 0.6700(4) 0.048(2) Uani 1 4 d .
H6 H 0.84869 0.20313 0.28824 0.0382 Uiso 1 4 calc R
H9 H 0.39509 0.30279 0.40382 0.0404 Uiso 1 4 calc R
H14 H 0.62039 0.01485 0.15649 0.0408 Uiso 1 4 calc R
H17 H 0.55343 0.09745 0.24008 0.0376 Uiso 1 4 calc R
H18 H 0.62674 0.4764 0.53832 0.0416 Uiso 1 4 calc R
H19A H 0.6031 0.62305 0.5937 0.0511 Uiso 1 4 calc R
H19B H 0.50195 0.71443 0.60924 0.0511 Uiso 1 4 calc R
H19C H 0.57986 0.65956 0.65674 0.0511 Uiso 1 4 calc R
H22 H 0.69288 0.39623 0.45496 0.0417 Uiso 1 4 calc R
H24 H 0.31928 0.3875 0.48423 0.0391 Uiso 1 4 calc R
H25 H 0.92554 0.12191 0.20769 0.0369 Uiso 1 4 calc R
H29A H 0.59414 0.37563 0.6143 0.0563 Uiso 1 4 calc R
H29B H 0.57247 0.40372 0.67824 0.0563 Uiso 1 4 calc R
H29C H 0.4888 0.31603 0.64377 0.0563 Uiso 1 4 calc R
H31A H 0.66708 0.13154 0.02067 0.0566 Uiso 1 4 calc R
H31B H 0.6479 0.13946 0.0858 0.0566 Uiso 1 4 calc R
H31C H 0.74817 0.2151 0.05838 0.0566 Uiso 1 4 calc R
H32A H 0.83052 0.00979 -0.01679 0.0776 Uiso 1 4 calc R
H32B H 0.90773 0.09435 0.02259 0.0776 Uiso 1 4 calc R
H32C H 0.91223 -0.0622 0.02463 0.0776 Uiso 1 4 calc R
H34A H 0.66987 -0.12042 0.02531 0.0723 Uiso 1 4 calc R
H34B H 0.75396 -0.192 0.06561 0.0723 Uiso 1 4 calc R
H34C H 0.65132 -0.11612 0.09055 0.0723 Uiso 1 4 calc R
H36A H 0.3433 0.62257 0.65951 0.0578 Uiso 1 4 calc R
H36B H 0.33358 0.46899 0.67167 0.0578 Uiso 1 4 calc R
H36C H 0.41725 0.55668 0.70614 0.0578 Uiso 1 4 calc R

loop_
_atom_site_aniso_label
_atom_site_aniso_U_11
_atom_site_aniso_U_22
_atom_site_aniso_U_33
_atom_site_aniso_U_12
_atom_site_aniso_U_13
_atom_site_aniso_U_23
Co1 0.0193(3) 0.0388(4) 0.0219(3) -0.0010(3) 0.0033(3) -0.0019(3)
O2 0.019(3) 0.092(6) 0.034(4) 0.014(2) -0.003(2) -0.018(2)
O3 0.025(3) 0.085(5) 0.034(4) 0.013(2) -0.002(2) -0.019(2)
N4 0.020(2) 0.043(3) 0.025(2) 0.000(2) 0.0010(17) -0.007(2)
N5 0.018(3) 0.048(4) 0.025(3) 0.006(2) -0.000(2) -0.005(2)
N7 0.022(2) 0.040(3) 0.025(2) 0.000(2) 0.0047(17) -0.002(2)
N8 0.026(3) 0.058(4) 0.028(3) -0.007(3) 0.000(2) 0.003(3)
N10 0.025(3) 0.049(4) 0.024(3) 0.004(2) -0.004(2) -0.008(2)
N11 0.035(3) 0.045(4) 0.039(3) -0.007(3) 0.006(2) 0.002(3)
N12 0.030(3) 0.054(3) 0.028(3) -0.005(3) 0.001(2) 0.003(3)
N15 0.034(3) 0.049(4) 0.035(3) -0.012(3) 0.003(2) -0.003(3)
N20 0.085(6) 0.144(8) 0.061(5) -0.082(6) -0.042(4) 0.055(5)
N37 0.084(5) 0.149(8) 0.039(4) -0.079(6) -0.027(3) 0.034(5)
C6 0.020(3) 0.050(4) 0.026(3) -0.004(3) -0.001(2) -0.006(3)
C9 0.026(3) 0.051(4) 0.024(3) -0.004(3) 0.001(2) -0.003(3)
C13 0.025(3) 0.037(4) 0.022(3) 0.004(3) -0.0008(19) 0.000(2)
C14 0.027(3) 0.049(4) 0.026(3) -0.001(3) -0.004(2) -0.006(3)
C16 0.037(4) 0.063(6) 0.022(4) 0.011(3) -0.001(3) -0.014(3)
C17 0.019(3) 0.045(4) 0.030(4) -0.000(2) 0.0019(19) -0.005(3)
C18 0.023(3) 0.053(5) 0.028(3) 0.002(3) -0.003(2) -0.010(3)
C19 0.031(3) 0.051(4) 0.046(4) 0.003(3) -0.003(3) -0.010(3)
C21 0.029(3) 0.045(4) 0.025(4) 0.001(3) -0.005(3) -0.008(3)
C22 0.021(3) 0.048(5) 0.035(4) -0.000(3) 0.000(2) -0.007(3)
C23 0.043(4) 0.071(5) 0.023(3) -0.021(3) -0.003(3) 0.009(3)
C24 0.017(3) 0.053(4) 0.028(3) -0.001(3) 0.001(2) 0.001(3)
C25 0.020(3) 0.046(4) 0.026(3) -0.001(3) -0.000(2) 0.000(2)
C26 0.026(3) 0.033(4) 0.024(3) 0.004(2) 0.001(2) -0.001(2)
C27 0.039(4) 0.084(7) 0.020(4) -0.025(4) -0.005(3) 0.005(3)
C28 0.044(4) 0.075(5) 0.022(3) -0.018(4) 0.001(3) 0.009(3)
C29 0.050(4) 0.050(5) 0.040(4) 0.002(4) -0.016(3) 0.003(3)
C30 0.042(5) 0.062(7) 0.040(6) -0.018(3) -0.009(4) 0.003(3)
C31 0.040(4) 0.074(6) 0.028(3) 0.010(4) -0.005(3) 0.005(3)
C32 0.038(5) 0.130(10) 0.026(5) 0.026(5) 0.005(3) -0.005(4)
C34 0.053(5) 0.067(6) 0.061(5) 0.007(4) -0.017(4) -0.030(5)
C36 0.042(5) 0.078(6) 0.025(4) -0.002(4) -0.003(3) -0.009(4)

loop_
_atom_type_symbol
_atom_type_description
_atom_type_scat_dispersion_real
_atom_type_scat_dispersion_imag
_atom_type_scat_source
C C 0.0033 0.0016
;
International Tables for Crystallography
(Vol. C, Tables 4.2.6.8 and 6.1.1.4)
;
H H 0.0000 0.0000
;
International Tables for Crystallography
(Vol. C, Table 6.1.1.4)
;
N N 0.0061 0.0033
;
International Tables for Crystallography
(Vol. C, Tables 4.2.6.8 and 6.1.1.4)
;
O O 0.0106 0.0060
;
International Tables for Crystallography
(Vol. C, Tables 4.2.6.8 and 6.1.1.4)
;
Co Co 0.3494 0.9721
;
International Tables for Crystallography
(Vol. C, Tables 4.2.6.8 and 6.1.1.4)
;

loop_
_geom_angle_atom_site_label_1
_geom_angle_atom_site_label_2
_geom_angle_atom_site_label_3
_geom_angle
_geom_angle_publ_flag
_geom_angle_site_symmetry_1
_geom_angle_site_symmetry_3
N4 Co1 N7 179.6(2) yes . .
N4 Co1 N8 90.2(2) yes . 3_465
N4 Co1 N11 92.1(2) yes . .
N4 Co1 N12 89.9(2) yes . 3_555
N4 Co1 N15 87.9(2) yes . .
N7 Co1 N8 90.0(2) yes . 3_465
N7 Co1 N11 88.2(2) yes . .
N7 Co1 N12 90.0(2) yes . 3_555
N7 Co1 N15 91.7(2) yes . .
N8 Co1 N11 90.1(2) yes 3_465 .
N8 Co1 N12 180.0(2) yes 3_465 3_555
N8 Co1 N15 90.1(2) yes 3_465 .
N11 Co1 N12 89.9(2) yes . 3_555
N11 Co1 N15 179.8(2) yes . .
N12 Co1 N15 89.9(2) yes 3_555 .
Co1 N4 C9 121.5(4) yes . .
Co1 N4 C22 121.5(4) yes . .
C9 N4 C22 116.9(5) yes . .
O2 N5 C21 117.2(6) yes . .
O2 N5 C26 116.8(6) yes . .
C21 N5 C26 125.9(6) yes . .
Co1 N7 C6 121.1(4) yes . .
Co1 N7 C17 122.0(4) yes . .
C6 N7 C17 116.8(5) yes . .
Co1 N8 C28 161.5(6) yes 3_565 .
O3 N10 C13 116.2(6) yes . .
O3 N10 C16 118.6(6) yes . .
C13 N10 C16 124.9(6) yes . .
Co1 N11 C30 162.1(7) yes . .
Co1 N12 C23 159.9(5) yes 3_455 .
Co1 N15 C27 164.6(6) yes . .
C23 N20 C27 119.4(8) yes . .
C28 N37 C30 119.1(8) yes . .
N7 C6 C25 123.0(5) yes . .
N4 C9 C24 122.6(5) yes . .
N10 C13 C14 124.5(5) yes . .
N10 C13 C25 118.3(5) yes . .
C14 C13 C25 117.3(5) yes . .
C13 C14 C17 118.5(5) yes . .
N10 C16 C31 109.8(6) yes . .
N10 C16 C32 107.9(7) yes . .
N10 C16 C34 109.3(7) yes . .
C31 C16 C32 108.4(7) yes . .
C31 C16 C34 111.1(7) yes . .
C32 C16 C34 110.3(8) yes . .
N7 C17 C14 124.4(5) yes . .
C22 C18 C26 118.8(6) yes . .
N5 C21 C19 109.3(6) yes . .
N5 C21 C29 108.3(6) yes . .
N5 C21 C36 106.7(6) yes . .
C19 C21 C29 112.6(6) yes . .
C19 C21 C36 109.0(7) yes . .
C29 C21 C36 110.7(7) yes . .
N4 C22 C18 124.3(5) yes . .
N12 C23 N20 172.8(9) yes . .
C9 C24 C26 120.5(5) yes . .
C6 C25 C13 119.9(5) yes . .
N5 C26 C18 124.0(6) yes . .
N5 C26 C24 119.0(5) yes . .
C18 C26 C24 117.0(5) yes . .
N15 C27 N20 173.4(10) yes . .
N8 C28 N37 173.9(8) yes . .
N11 C30 N37 174.3(11) yes . .
N7 C6 H6 118.492 no . .
C25 C6 H6 118.500 no . .
N4 C9 H9 118.691 no . .
C24 C9 H9 118.688 no . .
C13 C14 H14 120.750 no . .
C17 C14 H14 120.749 no . .
N7 C17 H17 117.781 no . .
C14 C17 H17 117.771 no . .
C22 C18 H18 120.603 no . .
C26 C18 H18 120.609 no . .
C21 C19 H19A 109.470 no . .
C21 C19 H19B 109.468 no . .
C21 C19 H19C 109.472 no . .
H19A C19 H19B 109.469 no . .
H19A C19 H19C 109.474 no . .
H19B C19 H19C 109.473 no . .
N4 C22 H22 117.880 no . .
C18 C22 H22 117.862 no . .
C9 C24 H24 119.770 no . .
C26 C24 H24 119.756 no . .
C6 C25 H25 120.053 no . .
C13 C25 H25 120.068 no . .
C21 C29 H29A 109.465 no . .
C21 C29 H29B 109.477 no . .
C21 C29 H29C 109.469 no . .
H29A C29 H29B 109.476 no . .
H29A C29 H29C 109.465 no . .
H29B C29 H29C 109.475 no . .
C16 C31 H31A 109.474 no . .
C16 C31 H31B 109.473 no . .
C16 C31 H31C 109.474 no . .
H31A C31 H31B 109.470 no . .
H31A C31 H31C 109.469 no . .
H31B C31 H31C 109.467 no . .
C16 C32 H32A 109.471 no . .
C16 C32 H32B 109.479 no . .
C16 C32 H32C 109.469 no . .
H32A C32 H32B 109.464 no . .
H32A C32 H32C 109.473 no . .
H32B C32 H32C 109.471 no . .
C16 C34 H34A 109.470 no . .
C16 C34 H34B 109.476 no . .
C16 C34 H34C 109.476 no . .
H34A C34 H34B 109.463 no . .
H34A C34 H34C 109.467 no . .
H34B C34 H34C 109.475 no . .
C21 C36 H36A 109.475 no . .
C21 C36 H36B 109.471 no . .
C21 C36 H36C 109.465 no . .
H36A C36 H36B 109.473 no . .
H36A C36 H36C 109.471 no . .
H36B C36 H36C 109.472 no . .

loop_
_geom_bond_atom_site_label_1
_geom_bond_atom_site_label_2
_geom_bond_distance
_geom_bond_publ_flag
_geom_bond_site_symmetry_2
Co1 N4 2.168(5) yes .
Co1 N7 2.157(5) yes .
Co1 N8 2.107(5) yes 3_465
Co1 N11 2.100(6) yes .
Co1 N12 2.103(6) yes 3_555
Co1 N15 2.097(6) yes .
O2 N5 1.281(9) yes .
O3 N10 1.281(9) yes .
N4 C9 1.349(7) yes .
N4 C22 1.344(8) yes .
N5 C21 1.525(10) yes .
N5 C26 1.408(9) yes .
N7 C6 1.359(7) yes .
N7 C17 1.315(8) yes .
N8 C28 1.125(9) yes .
N10 C13 1.399(9) yes .
N10 C16 1.505(11) yes .
N11 C30 1.131(11) yes .
N12 C23 1.151(9) yes .
N15 C27 1.150(11) yes .
N20 C23 1.304(11) yes .
N20 C27 1.287(13) yes .
N37 C28 1.305(11) yes .
N37 C30 1.327(13) yes .
C6 C25 1.367(8) yes .
C9 C24 1.374(9) yes .
C13 C14 1.395(8) yes .
C13 C25 1.394(8) yes .
C14 C17 1.390(9) yes .
C16 C31 1.518(12) yes .
C16 C32 1.520(12) yes .
C16 C34 1.543(12) yes .
C18 C22 1.373(9) yes .
C18 C26 1.403(8) yes .
C19 C21 1.528(11) yes .
C21 C29 1.520(11) yes .
C21 C36 1.510(11) yes .
C24 C26 1.393(8) yes .
C6 H6 0.930 no .
C9 H9 0.930 no .
C14 H14 0.930 no .
C17 H17 0.930 no .
C18 H18 0.930 no .
C19 H19A 0.960 no .
C19 H19B 0.960 no .
C19 H19C 0.960 no .
C22 H22 0.930 no .
C24 H24 0.930 no .
C25 H25 0.930 no .
C29 H29A 0.960 no .
C29 H29B 0.960 no .
C29 H29C 0.960 no .
C31 H31A 0.960 no .
C31 H31B 0.960 no .
C31 H31C 0.960 no .
C32 H32A 0.960 no .
C32 H32B 0.960 no .
C32 H32C 0.960 no .
C34 H34A 0.960 no .
C34 H34B 0.960 no .
C34 H34C 0.960 no .
C36 H36A 0.960 no .
C36 H36B 0.960 no .
C36 H36C 0.960 no .

loop_
_geom_contact_atom_site_label_1
_geom_contact_atom_site_label_2
_geom_contact_distance
_geom_contact_publ_flag
_geom_contact_site_symmetry_2
O2 C18 3.597(8) no .
O2 C18 3.148(8) no 3_465
O2 C19 3.393(9) no .
O2 C24 2.674(9) no .
O2 C29 3.451(10) no .
O2 C36 2.565(10) no .
O3 C14 3.564(8) no .
O3 C14 3.167(8) no 3_555
O3 C19 3.582(10) no 2_644
O3 C25 2.658(8) no .
O3 C31 3.518(10) no .
O3 C32 2.623(11) no .
O3 C34 3.345(11) no .
N4 C26 2.808(8) no .
N7 C13 2.803(7) no .
N7 C30 3.597(10) no .
N8 C9 3.168(8) no 3_565
N8 C17 3.135(9) no 3_565
N8 C30 3.325(10) no .
N11 C6 3.263(9) no .
N11 C22 3.469(9) no .
N11 C28 3.331(10) no .
N12 C6 3.163(8) no 3_455
N12 C22 3.124(9) no 3_455
N12 C27 3.327(10) no .
N15 C9 3.291(9) no .
N15 C17 3.419(9) no .
N15 C23 3.319(10) no .
N20 C32 3.511(13) no 2_655
N37 C36 3.549(12) no 4_664
C6 C14 2.715(9) no .
C6 C23 3.416(9) no 3_555
C6 C30 3.570(11) no .
C9 C18 2.727(9) no .
C9 C28 3.455(9) no 3_465
C13 C31 2.970(9) no .
C13 C34 3.295(12) no .
C14 C16 3.103(10) no .
C14 C31 3.127(10) no .
C14 C34 3.373(12) no .
C17 C25 2.697(8) no .
C18 C19 3.288(10) no .
C18 C21 3.108(10) no .
C18 C29 3.187(10) no .
C19 C26 3.242(10) no .
C22 C24 2.697(8) no .
C24 C34 3.572(12) no 4_655
C25 C29 3.486(10) no 2_654
C26 C29 3.051(10) no .
C27 C32 3.501(13) no 2_655
C30 C36 3.524(14) no 4_664
Co1 H6 3.0937 no .
Co1 H9 3.1051 no .
Co1 H17 3.0636 no .
Co1 H22 3.0898 no .
O2 H18 2.3196 no 3_465
O2 H19A 2.8369 no 3_465
O2 H19B 3.2703 no .
O2 H22 3.2282 no 3_465
O2 H24 2.3675 no .
O2 H29A 3.0236 no 3_465
O2 H29C 3.3739 no .
O2 H31C 2.8908 no 4_665
O2 H34B 3.2241 no 4_655
O2 H36A 2.4588 no .
O2 H36B 2.4548 no .
O2 H36C 3.5236 no .
O3 H14 2.3533 no 3_555
O3 H17 3.2493 no 3_555
O3 H19B 2.9445 no 2_644
O3 H19C 3.4746 no 2_644
O3 H25 2.3609 no .
O3 H29C 3.3480 no 2_654
O3 H31B 3.0274 no 3_555
O3 H31C 3.5072 no .
O3 H32A 3.5748 no .
O3 H32B 2.6124 no .
O3 H32C 2.4434 no .
O3 H34B 3.2126 no .
O3 H34C 2.9547 no 3_555
N4 H18 3.2292 no .
N4 H24 3.2163 no .
N4 H32B 3.4888 no 2_655
N5 H18 2.6897 no .
N5 H18 3.5576 no 3_465
N5 H19A 2.6961 no .
N5 H19B 2.6413 no .
N5 H19C 3.3202 no .
N5 H24 2.5726 no .
N5 H29A 2.6671 no .
N5 H29B 3.3027 no .
N5 H29C 2.6174 no .
N5 H31C 3.5440 no 4_665
N5 H36A 2.6220 no .
N5 H36B 2.5855 no .
N5 H36C 3.2775 no .
N7 H14 3.2182 no .
N7 H25 3.2253 no .
N7 H36A 3.4742 no 4_664
N7 H36C 3.4976 no 4_664
N8 H9 2.6771 no 3_565
N8 H17 2.6721 no 3_565
N8 H19C 3.4947 no 2_654
N8 H36C 2.8946 no 2_654
N10 H14 2.6855 no .
N10 H14 3.5924 no 3_555
N10 H25 2.5584 no .
N10 H31A 3.3015 no .
N10 H31B 2.6563 no .
N10 H31C 2.6563 no .
N10 H32A 3.2806 no .
N10 H32B 2.6220 no .
N10 H32C 2.6218 no .
N10 H34A 3.3134 no .
N10 H34B 2.6688 no .
N10 H34C 2.6688 no .
N11 H6 3.0013 no .
N11 H22 3.1673 no .
N11 H36C 3.1113 no 4_664
N12 H6 2.6766 no 3_455
N12 H22 2.6426 no 3_455
N12 H31A 3.2293 no 4_655
N12 H32A 3.0700 no 4_655
N15 H9 3.0426 no .
N15 H17 3.0936 no .
N15 H32A 3.1514 no 2_655
N20 H6 3.4768 no 3_455
N20 H31A 2.7647 no 4_655
N20 H32A 3.3066 no 2_655
N20 H32C 3.0654 no 2_655
N37 H9 3.5640 no 3_565
N37 H19C 3.0312 no 2_654
N37 H29B 3.1640 no 2_654
N37 H36B 2.9197 no 4_664
N37 H36C 3.4307 no 4_664
C6 H17 3.1180 no .
C6 H29B 3.4438 no 2_654
C9 H22 3.1314 no .
C9 H34A 3.4125 no 4_655
C13 H6 3.2218 no .
C13 H17 3.2235 no .
C13 H31B 2.6991 no .
C13 H31C 3.1042 no .
C13 H34B 3.5926 no .
C13 H34C 3.0574 no .
C13 H36A 3.4963 no 4_664
C14 H19B 3.5516 no 4_664
C14 H25 3.2284 no .
C14 H25 3.4677 no 3_455
C14 H31B 2.4619 no .
C14 H31C 3.4938 no .
C14 H34C 2.7731 no .
C14 H36A 3.2858 no 4_664
C16 H14 2.8711 no .
C17 H6 3.1154 no .
C17 H25 3.3885 no 3_455
C17 H31B 3.5266 no .
C17 H36A 3.2654 no 4_664
C17 H36C 3.5015 no 4_664
C18 H19A 2.6750 no .
C18 H24 3.2313 no .
C18 H24 3.4286 no 3_565
C18 H29A 2.5430 no .
C18 H29C 3.5576 no .
C18 H31C 3.2914 no 2_655
C18 H32B 3.5020 no 2_655
C19 H18 2.7358 no .
C19 H29A 2.7095 no .
C19 H29B 2.7426 no .
C19 H29C 3.3553 no .
C19 H31B 3.3246 no 4_665
C19 H34B 3.2201 no 2_665
C19 H36A 2.6161 no .
C19 H36B 3.3063 no .
C19 H36C 2.6824 no .
C21 H18 2.8338 no .
C22 H9 3.1353 no .
C22 H24 3.3245 no 3_565
C22 H31C 3.3395 no 2_655
C22 H32B 3.3404 no 2_655
C23 H6 2.7841 no 3_455
C23 H22 3.3542 no 3_455
C23 H31A 2.8097 no 4_655
C23 H32A 3.1813 no 4_655
C24 H18 3.2345 no .
C24 H22 3.3057 no 3_465
C24 H34A 3.0079 no 4_655
C24 H34B 3.3690 no 4_655
C25 H14 3.2320 no .
C25 H17 3.3347 no 3_555
C25 H29A 3.5499 no 2_654
C25 H29B 3.1223 no 2_654
C25 H29C 3.2311 no 2_654
C26 H9 3.2323 no .
C26 H19A 3.0098 no .
C26 H19B 3.4609 no .
C26 H22 3.2217 no .
C26 H29A 2.7940 no .
C26 H29C 3.1850 no .
C26 H34A 3.5984 no 4_655
C27 H6 3.5831 no 3_455
C27 H9 3.3415 no .
C27 H32A 3.0521 no 2_655
C27 H32B 3.4900 no 2_655
C27 H32C 3.4026 no 2_655
C28 H9 2.8239 no 3_565
C28 H17 3.3722 no 3_565
C28 H19C 3.1161 no 2_654
C28 H29B 3.5451 no 2_654
C28 H36C 3.0474 no 2_654
C29 H18 2.8223 no .
C29 H19A 2.7046 no .
C29 H19B 3.3535 no .
C29 H19C 2.7514 no .
C29 H25 3.1437 no 2_655
C29 H36A 3.3204 no .
C29 H36B 2.6766 no .
C29 H36C 2.6765 no .
C30 H6 3.2450 no .
C30 H9 3.5752 no 3_565
C30 H36B 3.2206 no 4_664
C30 H36C 3.0838 no 4_664
C31 H14 2.8454 no .
C31 H19B 3.1456 no 4_664
C31 H32A 2.6476 no .
C31 H32B 2.6304 no .
C31 H32C 3.2979 no .
C31 H34A 2.7024 no .
C31 H34B 3.3465 no .
C31 H34C 2.7214 no .
C31 H36A 3.4806 no 4_664
C32 H31A 2.6564 no .
C32 H31B 3.2979 no .
C32 H31C 2.6212 no .
C32 H34A 2.7083 no .
C32 H34B 2.6863 no .
C32 H34C 3.3382 no .
C34 H14 2.8123 no .
C34 H19A 3.5633 no 2_644
C34 H24 3.2895 no 4_654
C34 H31A 2.6986 no .
C34 H31B 2.7135 no .
C34 H31C 3.3513 no .
C34 H32A 2.6967 no .
C34 H32B 3.3430 no .
C34 H32C 2.6866 no .
C36 H19A 3.3040 no .
C36 H19B 2.6531 no .
C36 H19C 2.6531 no .
C36 H29A 3.3185 no .
C36 H29B 2.6791 no .
C36 H29C 2.6790 no .
H6 H25 2.2771 no .
H6 H29B 3.4304 no 2_654
H9 H24 2.2819 no .
H9 H34A 3.5048 no 4_655
H14 H17 2.2985 no .
H14 H19B 3.2816 no 4_664
H14 H25 2.9777 no 3_455
H14 H29C 3.5746 no 4_654
H14 H31A 3.4793 no .
H14 H31B 2.1185 no .
H14 H31C 3.4386 no .
H14 H34A 3.4515 no .
H14 H34B 3.3971 no .
H14 H34C 2.0768 no .
H17 H19C 3.5233 no 4_664
H17 H25 2.7898 no 3_455
H17 H36C 3.5702 no 4_664
H18 H19A 1.9916 no .
H18 H19B 3.2823 no .
H18 H19C 3.4062 no .
H18 H22 2.2817 no .
H18 H24 2.9817 no 3_565
H18 H29A 2.1056 no .
H18 H29B 3.4673 no .
H18 H29C 3.4091 no .
H18 H31C 3.0548 no 2_655
H19A H29A 2.5253 no .
H19A H29B 2.9983 no .
H19A H29C 3.5702 no .
H19A H32C 3.5558 no 2_665
H19A H34B 2.6145 no 2_665
H19A H36A 3.4999 no .
H19A H36B 3.4638 no 3_565
H19A H36C 3.5500 no .
H19B H29A 3.5686 no .
H19B H31A 3.3101 no 4_665
H19B H31B 2.3891 no 4_665
H19B H31C 3.3232 no 4_665
H19B H32C 3.1794 no 2_665
H19B H34B 3.2564 no 2_665
H19B H36A 2.4347 no .
H19B H36B 3.5139 no .
H19B H36C 2.9731 no .
H19C H29A 3.0190 no .
H19C H29B 2.6113 no .
H19C H34B 3.3029 no 2_665
H19C H36A 2.8754 no .
H19C H36B 3.5451 no .
H19C H36B 3.3358 no 3_565
H19C H36C 2.5056 no .
H22 H24 2.7358 no 3_565
H22 H31A 3.5070 no 2_655
H22 H31C 3.1358 no 2_655
H24 H34A 2.8476 no 4_655
H24 H34B 2.8891 no 4_655
H25 H29A 3.3804 no 2_654
H25 H29B 2.9047 no 2_654
H25 H29C 2.6731 no 2_654
H29A H31C 2.8208 no 2_655
H29A H32B 3.5597 no 2_655
H29A H36A 3.1892 no 3_565
H29A H36B 3.5484 no .
H29A H36B 3.5499 no 3_565
H29A H36C 3.5484 no .
H29B H36A 3.5521 no .
H29B H36A 3.3044 no 3_565
H29B H36B 2.9560 no .
H29B H36B 3.3980 no 3_565
H29B H36C 2.5060 no .
H29C H34C 2.9071 no 4_655
H29C H36A 3.5520 no .
H29C H36B 2.5060 no .
H29C H36C 2.9559 no .
H31A H32A 2.4810 no .
H31A H32B 2.9241 no .
H31A H32C 3.5344 no .
H31A H32C 3.1499 no 3_455
H31A H34A 2.5230 no .
H31A H34B 3.5654 no .
H31A H34C 2.9889 no .
H31B H32A 3.5319 no .
H31B H32B 3.5023 no .
H31B H32C 3.2829 no 3_455
H31B H34A 2.9827 no .
H31B H34B 3.5857 no .
H31B H34C 2.5594 no .
H31B H36A 2.9578 no 4_664
H31C H32A 2.8977 no .
H31C H32B 2.4249 no .
H31C H32C 3.4996 no .
H31C H34A 3.5739 no .
H31C H34C 3.5951 no .
H31C H36A 3.1036 no 4_664
H32A H34A 2.5389 no .
H32A H34B 2.9603 no .
H32A H34C 3.5724 no .
H32B H34A 3.5827 no .
H32B H34A 3.1704 no 3_555
H32B H34B 3.5615 no .
H32B H34C 3.3578 no 3_555
H32C H34A 2.9781 no .
H32C H34B 2.5045 no .
H32C H34C 3.5542 no .

loop_
_geom_torsion_atom_site_label_1
_geom_torsion_atom_site_label_2
_geom_torsion_atom_site_label_3
_geom_torsion_atom_site_label_4
_geom_torsion
_geom_torsion_publ_flag
_geom_torsion_site_symmetry_1
_geom_torsion_site_symmetry_3
_geom_torsion_site_symmetry_4
N8 Co1 N4 C9 34.2(4) no 3_465 . .
N8 Co1 N4 C22 -150.4(4) no 3_465 . .
N11 Co1 N4 C9 124.3(4) no . . .
N11 Co1 N4 C22 -60.4(4) no . . .
N4 Co1 N12 C23 172.7(13) no . 3_555 3_555
N12 Co1 N4 C9 -145.8(4) no 3_555 . .
N12 Co1 N4 C22 29.6(4) no 3_555 . .
N15 Co1 N4 C9 -55.9(4) no . . .
N15 Co1 N4 C22 119.5(4) no . . .
N8 Co1 N7 C6 143.6(4) no 3_465 . .
N8 Co1 N7 C17 -31.8(4) no 3_465 . .
N11 Co1 N7 C6 53.5(4) no . . .
N11 Co1 N7 C17 -121.9(4) no . . .
N7 Co1 N12 C23 -7.0(13) no . 3_555 3_555
N12 Co1 N7 C6 -36.5(4) no 3_555 . .
N12 Co1 N7 C17 148.2(4) no 3_555 . .
N15 Co1 N7 C6 -126.3(4) no . . .
N15 Co1 N7 C17 58.3(4) no . . .
N11 Co1 N12 C23 -95.2(13) no . 3_555 3_555
N15 Co1 N12 C23 84.8(13) no . 3_555 3_555
Co1 N4 C9 C24 176.3(4) no . . .
Co1 N4 C22 C18 -174.9(4) no . . .
C9 N4 C22 C18 0.6(10) no . . .
C22 N4 C9 C24 0.7(9) no . . .
O2 N5 C21 C19 -113.1(6) no . . .
O2 N5 C21 C29 123.8(6) no . . .
O2 N5 C21 C36 4.6(8) no . . .
O2 N5 C26 C18 168.0(5) no . . .
O2 N5 C26 C24 -12.7(8) no . . .
C21 N5 C26 C18 -17.0(9) no . . .
C21 N5 C26 C24 162.4(5) no . . .
C26 N5 C21 C19 71.9(8) no . . .
C26 N5 C21 C29 -51.2(8) no . . .
C26 N5 C21 C36 -170.4(5) no . . .
Co1 N7 C6 C25 -174.9(4) no . . .
Co1 N7 C17 C14 174.3(4) no . . .
C6 N7 C17 C14 -1.3(9) no . . .
C17 N7 C6 C25 0.7(9) no . . .
O3 N10 C13 C14 -159.2(6) no . . .
O3 N10 C13 C25 19.7(9) no . . .
O3 N10 C16 C31 -131.9(6) no . . .
O3 N10 C16 C32 -14.0(9) no . . .
O3 N10 C16 C34 105.9(7) no . . .
C13 N10 C16 C31 40.8(9) no . . .
C13 N10 C16 C32 158.7(6) no . . .
C13 N10 C16 C34 -81.3(8) no . . .
C16 N10 C13 C14 27.9(10) no . . .
C16 N10 C13 C25 -153.1(6) no . . .
N7 C6 C25 C13 1.5(10) no . . .
N4 C9 C24 C26 -1.3(10) no . . .
N10 C13 C14 C17 -178.4(6) no . . .
N10 C13 C25 C6 177.8(5) no . . .
C14 C13 C25 C6 -3.2(9) no . . .
C25 C13 C14 C17 2.6(9) no . . .
C13 C14 C17 N7 -0.4(11) no . . .
C22 C18 C26 N5 -179.9(6) no . . .
C22 C18 C26 C24 0.7(9) no . . .
C26 C18 C22 N4 -1.3(11) no . . .
C9 C24 C26 N5 -178.9(5) no . . .
C9 C24 C26 C18 0.5(9) no . . .
